data_1546861
loop_
_publ_author_name
'Liu, Guang-Ning'
'Zhang, Xu'
'Wang, Hong-Mei'
'Xu, Hong'
'Wang, Zi-Han'
'Meng, Xiang-Long'
'Dong, Ya-Nan'
'Zhao, Ruo-Yu'
'Li, Cuncheng'

_publ_section_title
;
 Do alkyl groups on aromatic or aliphatic structure directing agents
 affect water stabilities and properties of hybrid iodoargentates?
;
_journal_issue 37
_journal_name_full 'Dalton Transactions'
_journal_page_first 12474
_journal_page_last 12486
_journal_paper_doi 10.1039/C7DT02152F
_journal_volume 46
_journal_year 2017
_chemical_formula_moiety 'Ag3 I4, C21 H22 P'
_chemical_formula_sum 'C21 H22 Ag3 I4 P'
_chemical_formula_weight 1136.56
_space_group_crystal_system monoclinic
_space_group_IT_number 14
_space_group_name_Hall '-P 2ybc'
_space_group_name_H-M_alt 'P 1 21/c 1'
_symmetry_space_group_name_Hall '-P 2ybc'
_symmetry_space_group_name_H-M 'P 1 21/c 1'
_atom_sites_solution_hydrogens geom
_audit_creation_date 2017-06-12
_audit_creation_method
;
Olex2 1.2
(compiled 2017.03.28 svn.r3405 for OlexSys, GUI svn.r5337)
;
_audit_update_record
;
2017-06-13 deposited with the CCDC.
2017-08-25 downloaded from the CCDC.
;
_cell_angle_alpha 90
_cell_angle_beta 108.903(4)
_cell_angle_gamma 90
_cell_formula_units_Z 4
_cell_length_a 13.1581(5)
_cell_length_b 25.7903(11)
_cell_length_c 8.5598(3)
_cell_measurement_reflns_used 4173
_cell_measurement_temperature 293(2)
_cell_measurement_theta_max 28.8713
_cell_measurement_theta_min 2.7134
_cell_volume 2748.1(2)
_computing_cell_refinement
;
CrysAlisPro, Agilent Technologies,
Version 1.171.35.21 (release 20-01-2012 CrysAlis171 .NET)
;
_computing_data_collection
;
CrysAlisPro, Agilent Technologies,
Version 1.171.35.21 (release 20-01-2012 CrysAlis171 .NET)
;
_computing_data_reduction
;
CrysAlisPro, Agilent Technologies,
Version 1.171.35.21 (release 20-01-2012 CrysAlis171 .NET)
;
_computing_molecular_graphics 'Olex2 (Dolomanov et al., 2009)'
_computing_publication_material 'Olex2 (Dolomanov et al., 2009)'
_computing_structure_refinement 'ShelXL (Sheldrick, 2015)'
_computing_structure_solution 'SHELXS-97 (Sheldrick, 1990)'
_diffrn_ambient_temperature 293(2)
_diffrn_detector_area_resol_mean 16.0355
_diffrn_measured_fraction_theta_full 0.998
_diffrn_measured_fraction_theta_max 0.998
_diffrn_measurement_device_type 'multiwire proportional'
_diffrn_measurement_method 'phi and omega scans'
_diffrn_radiation_monochromator graphite
_diffrn_radiation_type MoK\a
_diffrn_radiation_wavelength 0.71073
_diffrn_reflns_av_R_equivalents 0.0380
_diffrn_reflns_av_unetI/netI 0.0327
_diffrn_reflns_Laue_measured_fraction_full 0.998
_diffrn_reflns_Laue_measured_fraction_max 0.998
_diffrn_reflns_limit_h_max 15
_diffrn_reflns_limit_h_min -15
_diffrn_reflns_limit_k_max 31
_diffrn_reflns_limit_k_min -30
_diffrn_reflns_limit_l_max 10
_diffrn_reflns_limit_l_min -10
_diffrn_reflns_number 21096
_diffrn_reflns_point_group_measured_fraction_full 0.998
_diffrn_reflns_point_group_measured_fraction_max 0.998
_diffrn_reflns_theta_full 25.242
_diffrn_reflns_theta_max 25.500
_diffrn_reflns_theta_min 3.273
_exptl_absorpt_coefficient_mu 6.676
_exptl_absorpt_correction_T_max 0.4774
_exptl_absorpt_correction_T_min 0.2239
_exptl_absorpt_correction_type multi-scan
_exptl_absorpt_process_details
;
CrysAlisPro, Agilent Technologies,                        
Version 1.171.35.21 (release 20-01-2012 CrysAlis171 .NET) 
(compiled Jan 23 2012,18:06:46)                           
Empirical absorption correction using spherical harmonics,
 implemented in SCALE3 ABSPACK scaling algorithm.         
;
_exptl_crystal_colour colorless
_exptl_crystal_density_diffrn 2.747
_exptl_crystal_density_meas ?
_exptl_crystal_density_method 'not measured'
_exptl_crystal_description prismatic
_exptl_crystal_F_000 2064
_exptl_crystal_size_max 0.32
_exptl_crystal_size_mid 0.15
_exptl_crystal_size_min 0.13
_refine_diff_density_max 1.476
_refine_diff_density_min -1.242
_refine_diff_density_rms 0.143
_refine_ls_extinction_coef 0.00290(6)
_refine_ls_extinction_expression Fc^*^=kFc[1+0.001xFc^2^\l^3^/sin(2\q)]^-1/4^
_refine_ls_extinction_method 'SHELXL-2014/7 (Sheldrick 2014'
_refine_ls_goodness_of_fit_ref 1.005
_refine_ls_hydrogen_treatment constr
_refine_ls_matrix_type full
_refine_ls_number_parameters 263
_refine_ls_number_reflns 5098
_refine_ls_number_restraints 0
_refine_ls_restrained_S_all 1.005
_refine_ls_R_factor_all 0.0478
_refine_ls_R_factor_gt 0.0374
_refine_ls_shift/su_max 0.003
_refine_ls_shift/su_mean 0.000
_refine_ls_structure_factor_coef Fsqd
_refine_ls_weighting_details 'w=1/[\s^2^(Fo^2^)+(0.0657P)^2^+17.6028P] where P=(Fo^2^+2Fc^2^)/3'
_refine_ls_weighting_scheme calc
_refine_ls_wR_factor_gt 0.1132
_refine_ls_wR_factor_ref 0.1215
_reflns_Friedel_coverage 0.000
_reflns_number_gt 4294
_reflns_number_total 5098
_reflns_threshold_expression 'I > 2\s(I)'
_cod_data_source_file c7dt02152f2.cif
_cod_data_source_block 14_CCDC1
_cod_depositor_comments
;
The following automatic conversions were performed:

'_exptl_crystal_density_meas' value 'not measured' was changed to '?'
- the value is perceived as not measured.

Automatic conversion script
Id: cif_fix_values 4973 2017-02-22 13:04:09Z antanas 
;
_cod_original_cell_volume 2748.12(19)
_cod_database_code 1546861
_shelx_shelxl_version_number 2014/7
_shelx_space_group_comment
;
The symmetry employed for this shelxl refinement is uniquely defined
by the following loop, which should always be used as a source of
symmetry information in preference to the above space-group names.
They are only intended as comments.
;
_shelx_estimated_absorpt_t_max 0.477
_shelx_estimated_absorpt_t_min 0.224
_olex2_refinement_description
;
1. Fixed Uiso
 At 1.2 times of:
  All C(H) groups, All C(H,H) groups
 At 1.5 times of:
  All C(H,H,H) groups
2.a Secondary CH2 refined with riding coordinates:
 C19(H19A,H19B), C20(H20A,H20B)
2.b Me refined with riding coordinates:
 C21(H21A,H21B,H21C)
2.c Aromatic/amide H refined with riding coordinates:
 C2(H2), C3(H3), C4(H4), C5(H5), C6(H6), C8(H8), C9(H9), C10(H10), C11(H11),
 C12(H12), C14(H14), C15(H15), C16(H16), C17(H17), C18(H18)
;
_olex2_submission_special_instructions 'No special instructions were received'

loop_
_space_group_symop_operation_xyz
'x, y, z'
'-x, y+1/2, -z+1/2'
'-x, -y, -z'
'x, -y-1/2, z-1/2'

loop_
_atom_site_label
_atom_site_type_symbol
_atom_site_fract_x
_atom_site_fract_y
_atom_site_fract_z
_atom_site_U_iso_or_equiv
_atom_site_adp_type
_atom_site_occupancy
_atom_site_site_symmetry_order
_atom_site_calc_flag
_atom_site_refinement_flags_posn
Ag1 Ag 0.76908(3) 0.26540(2) 0.58348(5) 0.06185(12) Uani 1 1 d .
Ag2 Ag 0.78042(3) 0.33810(2) 0.89526(4) 0.05801(11) Uani 1 1 d .
Ag3 Ag 0.78324(3) 0.33682(2) 0.29021(4) 0.05846(11) Uani 1 1 d .
I1 I 0.71028(2) 0.37114(2) 0.55858(3) 0.04207(7) Uani 1 1 d .
I2 I 0.87362(2) 0.41310(2) 1.13672(3) 0.04701(8) Uani 1 1 d .
I3 I 0.59904(2) 0.30653(2) 1.00384(4) 0.04782(8) Uani 1 1 d .
I4 I 0.92792(2) 0.25157(2) 0.91315(3) 0.04286(8) Uani 1 1 d .
P1 P 0.26740(7) 0.41989(4) 0.16156(11) 0.0328(3) Uani 1 1 d .
C1 C 0.2961(3) 0.36104(17) 0.2827(5) 0.0376(10) Uani 1 1 d .
C2 C 0.2169(4) 0.32296(18) 0.2477(6) 0.0504(13) Uani 1 1 d .
H2 H 0.1528 0.3282 0.1623 0.060 Uiso 1 1 calc R
C3 C 0.2320(4) 0.2783(2) 0.3365(6) 0.0630(15) Uani 1 1 d .
H3 H 0.1779 0.2535 0.3140 0.076 Uiso 1 1 calc R
C4 C 0.3296(4) 0.2700(2) 0.4620(6) 0.0654(15) Uani 1 1 d .
H4 H 0.3417 0.2393 0.5225 0.078 Uiso 1 1 calc R
C5 C 0.4061(4) 0.3071(2) 0.4940(6) 0.0573(14) Uani 1 1 d .
H5 H 0.4711 0.3015 0.5771 0.069 Uiso 1 1 calc R
C6 C 0.3905(3) 0.35266(18) 0.4077(5) 0.0434(12) Uani 1 1 d .
H6 H 0.4440 0.3779 0.4338 0.052 Uiso 1 1 calc R
C7 C 0.2050(3) 0.40054(16) -0.0512(4) 0.0351(10) Uani 1 1 d .
C8 C 0.0962(3) 0.4047(2) -0.1282(6) 0.0574(15) Uani 1 1 d .
H8 H 0.0536 0.4208 -0.0745 0.069 Uiso 1 1 calc R
C9 C 0.0492(5) 0.3846(3) -0.2873(7) 0.0717(19) Uani 1 1 d .
H9 H -0.0248 0.3863 -0.3388 0.086 Uiso 1 1 calc R
C10 C 0.1147(4) 0.3622(2) -0.3665(6) 0.0634(16) Uani 1 1 d .
H10 H 0.0847 0.3492 -0.4729 0.076 Uiso 1 1 calc R
C11 C 0.2218(4) 0.3592(2) -0.2902(5) 0.0591(14) Uani 1 1 d .
H11 H 0.2651 0.3448 -0.3460 0.071 Uiso 1 1 calc R
C12 C 0.2678(3) 0.37682(18) -0.1325(5) 0.0441(12) Uani 1 1 d .
H12 H 0.3412 0.3729 -0.0798 0.053 Uiso 1 1 calc R
C13 C 0.3872(3) 0.45630(16) 0.1869(4) 0.0347(10) Uani 1 1 d .
C14 C 0.4830(3) 0.43152(19) 0.1885(5) 0.0425(12) Uani 1 1 d .
H14 H 0.4857 0.3956 0.1817 0.051 Uiso 1 1 calc R
C15 C 0.5714(3) 0.4606(2) 0.2002(5) 0.0492(13) Uani 1 1 d .
H15 H 0.6339 0.4442 0.1980 0.059 Uiso 1 1 calc R
C16 C 0.5708(3) 0.5129(2) 0.2148(6) 0.0561(14) Uani 1 1 d .
H16 H 0.6324 0.5319 0.2230 0.067 Uiso 1 1 calc R
C17 C 0.4783(4) 0.5381(2) 0.2176(5) 0.0518(14) Uani 1 1 d .
H17 H 0.4785 0.5739 0.2311 0.062 Uiso 1 1 calc R
C18 C 0.3863(3) 0.51024(17) 0.2005(5) 0.0439(12) Uani 1 1 d .
H18 H 0.3235 0.5273 0.1979 0.053 Uiso 1 1 calc R
C19 C 0.1742(3) 0.45778(18) 0.2297(5) 0.0428(11) Uani 1 1 d .
H19A H 0.1590 0.4899 0.1677 0.051 Uiso 1 1 calc R
H19B H 0.1073 0.4388 0.2065 0.051 Uiso 1 1 calc R
C20 C 0.2170(3) 0.4701(2) 0.4120(5) 0.0500(13) Uani 1 1 d .
H20A H 0.2791 0.4926 0.4336 0.060 Uiso 1 1 calc R
H20B H 0.2398 0.4383 0.4738 0.060 Uiso 1 1 calc R
C21 C 0.1324(4) 0.4966(3) 0.4710(6) 0.0745(17) Uani 1 1 d .
H21A H 0.1621 0.5039 0.5869 0.112 Uiso 1 1 calc R
H21B H 0.1105 0.5285 0.4115 0.112 Uiso 1 1 calc R
H21C H 0.0713 0.4742 0.4516 0.112 Uiso 1 1 calc R

loop_
_atom_site_aniso_label
_atom_site_aniso_U_11
_atom_site_aniso_U_22
_atom_site_aniso_U_33
_atom_site_aniso_U_23
_atom_site_aniso_U_13
_atom_site_aniso_U_12
Ag1 0.0731(2) 0.0466(2) 0.0663(2) 0.00234(17) 0.02316(16) -0.00053(18)
Ag2 0.0717(2) 0.0562(2) 0.04696(16) -0.00364(16) 0.02036(14) -0.00072(17)
Ag3 0.0697(2) 0.0565(2) 0.05134(17) 0.00227(16) 0.02257(14) -0.00236(17)
I1 0.04645(12) 0.04258(15) 0.03775(11) 0.00428(11) 0.01442(9) 0.00729(11)
I2 0.04419(12) 0.05228(17) 0.04814(12) -0.00969(12) 0.01988(9) -0.01388(11)
I3 0.03748(12) 0.04951(17) 0.05541(14) -0.00176(13) 0.01359(10) -0.00358(11)
I4 0.04216(12) 0.04610(16) 0.03993(12) 0.00005(11) 0.01274(9) 0.00330(11)
P1 0.0246(4) 0.0380(5) 0.0362(4) -0.0048(4) 0.0106(3) 0.0006(4)
C1 0.0380(16) 0.039(2) 0.0405(17) -0.0026(16) 0.0194(12) 0.0026(16)
C2 0.051(2) 0.038(2) 0.064(2) -0.007(2) 0.0209(17) -0.0078(19)
C3 0.070(2) 0.048(3) 0.083(3) -0.008(2) 0.0417(19) -0.015(2)
C4 0.085(3) 0.048(3) 0.076(3) 0.018(2) 0.0437(19) 0.014(2)
C5 0.056(2) 0.058(3) 0.067(2) 0.015(2) 0.0319(17) 0.021(2)
C6 0.0426(18) 0.043(2) 0.0467(19) 0.0015(18) 0.0176(14) 0.0018(18)
C7 0.0389(17) 0.034(2) 0.0297(16) -0.0015(15) 0.0074(13) -0.0047(16)
C8 0.0344(19) 0.086(4) 0.048(2) -0.016(2) 0.0083(16) 0.003(2)
C9 0.056(3) 0.091(4) 0.055(3) -0.006(3) 0.000(2) -0.015(3)
C10 0.074(3) 0.066(3) 0.048(2) -0.013(2) 0.015(2) -0.029(2)
C11 0.083(3) 0.054(3) 0.050(2) -0.017(2) 0.0354(17) -0.021(2)
C12 0.0442(19) 0.043(2) 0.0452(19) -0.0060(18) 0.0154(15) -0.0017(18)
C13 0.0329(16) 0.038(2) 0.0307(16) 0.0039(15) 0.0071(13) 0.0032(16)
C14 0.0324(17) 0.051(3) 0.0439(19) 0.0070(18) 0.0121(14) 0.0071(17)
C15 0.0261(17) 0.073(3) 0.044(2) 0.016(2) 0.0051(15) -0.0004(19)
C16 0.0348(19) 0.083(3) 0.043(2) 0.010(2) 0.0020(16) -0.021(2)
C17 0.064(3) 0.041(2) 0.045(2) -0.0058(19) 0.0102(19) -0.016(2)
C18 0.0478(19) 0.037(2) 0.0490(19) -0.0053(18) 0.0187(15) -0.0039(18)
C19 0.0288(15) 0.051(3) 0.0522(19) -0.0104(18) 0.0182(13) -0.0009(16)
C20 0.0510(19) 0.059(3) 0.0462(19) -0.0120(18) 0.0250(14) 0.0078(19)
C21 0.064(2) 0.091(4) 0.084(3) -0.034(3) 0.0449(17) -0.006(3)

loop_
_atom_type_symbol
_atom_type_description
_atom_type_scat_dispersion_real
_atom_type_scat_dispersion_imag
_atom_type_scat_source
C C 0.0033 0.0016 'International Tables Vol C Tables 4.2.6.8 and 6.1.1.4'
H H 0.0000 0.0000 'International Tables Vol C Tables 4.2.6.8 and 6.1.1.4'
P P 0.1023 0.0942 'International Tables Vol C Tables 4.2.6.8 and 6.1.1.4'
Ag Ag -0.8971 1.1015 'International Tables Vol C Tables 4.2.6.8 and 6.1.1.4'
I I -0.4742 1.8119 'International Tables Vol C Tables 4.2.6.8 and 6.1.1.4'

loop_
_geom_angle_atom_site_label_1
_geom_angle_atom_site_label_2
_geom_angle_atom_site_label_3
_geom_angle
_geom_angle_site_symmetry_1
_geom_angle_site_symmetry_3
Ag2 Ag1 Ag2 156.897(17) 4_565 .
Ag2 Ag1 Ag3 64.735(14) 4_565 4_566
Ag2 Ag1 Ag3 93.602(16) 4_565 .
Ag3 Ag1 Ag2 108.595(17) . .
Ag3 Ag1 Ag2 92.482(15) 4_566 .
Ag3 Ag1 Ag3 157.66(2) 4_566 .
I1 Ag1 Ag2 55.884(12) . .
I1 Ag1 Ag2 146.924(17) . 4_565
I1 Ag1 Ag3 144.72(2) . 4_566
I1 Ag1 Ag3 57.558(13) . .
I1 Ag1 I4 109.111(17) . 4_565
I1 Ag1 I4 106.375(15) . .
I3 Ag1 Ag2 113.802(18) 4_565 .
I3 Ag1 Ag2 58.847(13) 4_565 4_565
I3 Ag1 Ag3 58.781(13) 4_565 4_566
I3 Ag1 Ag3 115.946(15) 4_565 .
I3 Ag1 I1 116.189(17) 4_565 .
I3 Ag1 I4 114.730(17) 4_565 4_565
I3 Ag1 I4 114.504(17) 4_565 .
I4 Ag1 Ag2 130.283(17) 4_565 .
I4 Ag1 Ag2 104.583(15) . 4_565
I4 Ag1 Ag2 57.385(13) 4_565 4_565
I4 Ag1 Ag2 56.509(12) . .
I4 Ag1 Ag3 57.332(13) 4_565 .
I4 Ag1 Ag3 103.407(16) 4_565 4_566
I4 Ag1 Ag3 57.604(12) . 4_566
I4 Ag1 Ag3 128.716(17) . .
I4 Ag1 I4 93.406(14) . 4_565
Ag1 Ag2 Ag1 86.179(11) 4_566 .
Ag1 Ag2 Ag3 143.820(18) . 1_556
Ag1 Ag2 Ag3 57.641(13) 4_566 1_556
I1 Ag2 Ag1 135.751(17) . 4_566
I1 Ag2 Ag1 54.930(12) . .
I1 Ag2 Ag3 155.536(18) . 1_556
I1 Ag2 I3 111.789(15) . .
I1 Ag2 I4 105.788(16) . .
I2 Ag2 Ag1 154.446(19) . .
I2 Ag2 Ag1 106.828(15) . 4_566
I2 Ag2 Ag3 53.667(12) . 1_556
I2 Ag2 I1 117.303(17) . .
I2 Ag2 I3 99.423(16) . .
I2 Ag2 I4 111.262(14) . .
I3 Ag2 Ag1 54.947(13) . 4_566
I3 Ag2 Ag1 106.001(16) . .
I3 Ag2 Ag3 55.026(12) . 1_556
I4 Ag2 Ag1 57.813(13) . 4_566
I4 Ag2 Ag1 56.804(12) . .
I4 Ag2 Ag3 98.534(14) . 1_556
I4 Ag2 I3 111.354(16) . .
Ag1 Ag3 Ag1 87.163(12) 4_565 .
Ag1 Ag3 Ag2 144.747(18) . 1_554
Ag1 Ag3 Ag2 57.621(13) 4_565 1_554
I1 Ag3 Ag1 55.263(13) . .
I1 Ag3 Ag1 136.605(19) . 4_565
I1 Ag3 Ag2 153.249(17) . 1_554
I1 Ag3 I3 110.272(16) . 1_554
I1 Ag3 I4 107.188(14) . 4_565
I2 Ag3 Ag1 155.907(16) 1_554 .
I2 Ag3 Ag1 106.156(17) 1_554 4_565
I2 Ag3 Ag2 52.953(12) 1_554 1_554
I2 Ag3 I1 116.866(17) 1_554 .
I2 Ag3 I3 98.879(14) 1_554 1_554
I2 Ag3 I4 112.606(17) 1_554 4_565
I3 Ag3 Ag1 54.965(12) 1_554 4_565
I3 Ag3 Ag1 105.190(16) 1_554 .
I3 Ag3 Ag2 55.098(12) 1_554 1_554
I4 Ag3 Ag1 57.486(13) 4_565 .
I4 Ag3 Ag1 57.640(12) 4_565 4_565
I4 Ag3 Ag2 99.336(16) 4_565 1_554
I4 Ag3 I3 110.853(16) 4_565 1_554
Ag1 I1 Ag2 69.187(13) . .
Ag1 I1 Ag3 67.178(14) . .
Ag2 I1 Ag3 128.785(16) . .
Ag2 I2 Ag3 73.381(14) . 1_556
Ag1 I3 Ag2 66.203(14) 4_566 .
Ag1 I3 Ag3 66.254(13) 4_566 1_556
Ag3 I3 Ag2 69.876(13) 1_556 .
Ag1 I4 Ag1 95.480(15) . 4_566
Ag2 I4 Ag1 66.687(13) . .
Ag2 I4 Ag1 64.800(14) . 4_566
Ag2 I4 Ag3 103.359(14) . 4_566
Ag3 I4 Ag1 65.184(13) 4_566 4_566
Ag3 I4 Ag1 64.757(13) 4_566 .
C1 P1 C7 106.75(19) . .
C13 P1 C1 111.09(17) . .
C13 P1 C7 111.21(19) . .
C13 P1 C19 109.9(2) . .
C19 P1 C1 107.8(2) . .
C19 P1 C7 109.92(18) . .
C2 C1 P1 117.8(3) . .
C6 C1 P1 123.3(3) . .
C6 C1 C2 118.9(4) . .
C1 C2 H2 119.5 . .
C3 C2 C1 121.0(4) . .
C3 C2 H2 119.5 . .
C2 C3 H3 120.3 . .
C2 C3 C4 119.4(5) . .
C4 C3 H3 120.3 . .
C3 C4 H4 120.5 . .
C5 C4 C3 119.0(5) . .
C5 C4 H4 120.5 . .
C4 C5 H5 119.1 . .
C4 C5 C6 121.9(4) . .
C6 C5 H5 119.1 . .
C1 C6 H6 120.1 . .
C5 C6 C1 119.8(4) . .
C5 C6 H6 120.1 . .
C8 C7 P1 121.6(4) . .
C8 C7 C12 119.5(4) . .
C12 C7 P1 118.6(3) . .
C7 C8 H8 119.9 . .
C7 C8 C9 120.1(5) . .
C9 C8 H8 119.9 . .
C8 C9 H9 120.6 . .
C10 C9 C8 118.8(5) . .
C10 C9 H9 120.6 . .
C9 C10 H10 119.8 . .
C11 C10 C9 120.4(5) . .
C11 C10 H10 119.8 . .
C10 C11 H11 119.4 . .
C10 C11 C12 121.1(5) . .
C12 C11 H11 119.4 . .
C7 C12 H12 120.0 . .
C11 C12 C7 120.0(4) . .
C11 C12 H12 120.0 . .
C14 C13 P1 120.9(3) . .
C18 C13 P1 120.2(3) . .
C18 C13 C14 118.8(4) . .
C13 C14 H14 120.3 . .
C15 C14 C13 119.4(4) . .
C15 C14 H14 120.3 . .
C14 C15 H15 119.1 . .
C16 C15 C14 121.7(4) . .
C16 C15 H15 119.1 . .
C15 C16 H16 120.0 . .
C15 C16 C17 119.9(4) . .
C17 C16 H16 120.0 . .
C16 C17 H17 120.0 . .
C18 C17 C16 120.1(5) . .
C18 C17 H17 120.0 . .
C13 C18 H18 120.0 . .
C17 C18 C13 120.0(4) . .
C17 C18 H18 120.0 . .
P1 C19 H19A 109.1 . .
P1 C19 H19B 109.1 . .
H19A C19 H19B 107.8 . .
C20 C19 P1 112.5(3) . .
C20 C19 H19A 109.1 . .
C20 C19 H19B 109.1 . .
C19 C20 H20A 109.3 . .
C19 C20 H20B 109.3 . .
C19 C20 C21 111.6(3) . .
H20A C20 H20B 108.0 . .
C21 C20 H20A 109.3 . .
C21 C20 H20B 109.3 . .
C20 C21 H21A 109.5 . .
C20 C21 H21B 109.5 . .
C20 C21 H21C 109.5 . .
H21A C21 H21B 109.5 . .
H21A C21 H21C 109.5 . .
H21B C21 H21C 109.5 . .

loop_
_geom_bond_atom_site_label_1
_geom_bond_atom_site_label_2
_geom_bond_distance
_geom_bond_site_symmetry_2
Ag1 Ag2 3.1462(6) 4_565
Ag1 Ag2 3.2253(6) .
Ag1 Ag3 3.1674(6) .
Ag1 Ag3 3.1469(6) 4_566
Ag1 I1 2.8240(5) .
Ag1 I3 2.8150(5) 4_565
Ag1 I4 2.9427(6) 4_565
Ag1 I4 2.9388(5) .
Ag2 Ag1 3.1462(6) 4_566
Ag2 Ag3 3.3691(6) 1_556
Ag2 I1 2.8566(5) .
Ag2 I2 2.8062(5) .
Ag2 I3 2.9427(6) .
Ag2 I4 2.9289(5) .
Ag3 Ag1 3.1468(6) 4_565
Ag3 Ag2 3.3690(6) 1_554
Ag3 I1 2.9001(5) .
Ag3 I2 2.8325(5) 1_554
Ag3 I3 2.9401(5) 1_554
Ag3 I4 2.9377(5) 4_565
I2 Ag3 2.8324(5) 1_556
I3 Ag1 2.8149(5) 4_566
I3 Ag3 2.9402(5) 1_556
I4 Ag1 2.9427(6) 4_566
I4 Ag3 2.9377(5) 4_566
P1 C1 1.807(4) .
P1 C7 1.809(4) .
P1 C13 1.786(4) .
P1 C19 1.806(4) .
C1 C2 1.392(6) .
C1 C6 1.369(5) .
C2 H2 0.9300 .
C2 C3 1.359(7) .
C3 H3 0.9300 .
C3 C4 1.399(7) .
C4 H4 0.9300 .
C4 C5 1.351(7) .
C5 H5 0.9300 .
C5 C6 1.368(7) .
C6 H6 0.9300 .
C7 C8 1.373(6) .
C7 C12 1.382(6) .
C8 H8 0.9300 .
C8 C9 1.399(7) .
C9 H9 0.9300 .
C9 C10 1.384(9) .
C10 H10 0.9300 .
C10 C11 1.351(7) .
C11 H11 0.9300 .
C11 C12 1.366(6) .
C12 H12 0.9300 .
C13 C14 1.410(6) .
C13 C18 1.396(6) .
C14 H14 0.9300 .
C14 C15 1.361(6) .
C15 H15 0.9300 .
C15 C16 1.355(8) .
C16 H16 0.9300 .
C16 C17 1.387(7) .
C17 H17 0.9300 .
C17 C18 1.374(7) .
C18 H18 0.9300 .
C19 H19A 0.9700 .
C19 H19B 0.9700 .
C19 C20 1.511(6) .
C20 H20A 0.9700 .
C20 H20B 0.9700 .
C20 C21 1.525(7) .
C21 H21A 0.9600 .
C21 H21B 0.9600 .
C21 H21C 0.9600 .
